data_1526608
loop_
_publ_author_name
'Shimakawa, Y.'
'Izumi, F.'
'Kubo, Y.'
'Goto, S.'
'Nakagawa, Y.'
'Asano, H.'
'Kamiyama, T.'

_publ_section_title
;
 Crystal structure and ferroelectric properties of A Bi2 Ta2 O9 (A =Ca, Sr
 and Ba)
;
_journal_name_full 'Physical Review, Serie 3. B - Condensed Matter (18,1978-)'
_journal_page_first 6559
_journal_page_last 6564
_journal_volume 61
_journal_year 2000
_chemical_formula_sum 'Ba Bi2 O9 Ta2'
_chemical_name_systematic 'Ba (Bi2 Ta2 O9)'
_space_group_IT_number 139
_symmetry_space_group_name_Hall '-I 4 2'
_symmetry_space_group_name_H-M 'I 4/m m m'
_cell_angle_alpha 90
_cell_angle_beta 90
_cell_angle_gamma 90
_cell_formula_units_Z 2
_cell_length_a 3.9265
_cell_length_b 3.9265
_cell_length_c 25.58659
_cell_volume 394.479
_citation_journal_id_ASTM PRBMDO
_cod_data_source_file Shimakawa_PRBMDO_2000_468.cif
_cod_data_source_block Ba1Bi2O9Ta2
_cod_original_cell_volume 394.4788
_cod_original_formula_sum 'Ba1 Bi2 O9 Ta2'
_cod_database_code 1526608

loop_
_symmetry_equiv_pos_as_xyz
x,y,z
-y,x,z
-x,-y,z
y,-x,z
x,-y,-z
y,x,-z
-x,y,-z
-y,-x,-z
-x,-y,-z
y,-x,-z
x,y,-z
-y,x,-z
-x,y,z
-y,-x,z
x,-y,z
y,x,z
x+1/2,y+1/2,z+1/2
-y+1/2,x+1/2,z+1/2
-x+1/2,-y+1/2,z+1/2
y+1/2,-x+1/2,z+1/2
x+1/2,-y+1/2,-z+1/2
y+1/2,x+1/2,-z+1/2
-x+1/2,y+1/2,-z+1/2
-y+1/2,-x+1/2,-z+1/2
-x+1/2,-y+1/2,-z+1/2
y+1/2,-x+1/2,-z+1/2
x+1/2,y+1/2,-z+1/2
-y+1/2,x+1/2,-z+1/2
-x+1/2,y+1/2,z+1/2
-y+1/2,-x+1/2,z+1/2
x+1/2,-y+1/2,z+1/2
y+1/2,x+1/2,z+1/2

loop_
_atom_site_label
_atom_site_type_symbol
_atom_site_fract_x
_atom_site_fract_y
_atom_site_fract_z
_atom_site_occupancy
_atom_site_U_iso_or_equiv
O2 O-2 0 0 0.34032 1 0.0
Ba1 Ba+2 0 0 0 1 0.0
Ta1 Ta+5 0 0 0.412 1 0.0
O1 O-2 0 0 0.5 1 0.0
O3 O-2 0 0.5 0.25 1 0.0
O4 O-2 0 0.5 0.42127 1 0.0
Bi1 Bi+3 0 0 0.20187 1 0.0
